data_4109224
loop_
_publ_author_name
'Massimo Cametti'
'Maija Nissinen'
'Antonella Dalla Cort'
'Luigi Mandolini'
'Kari Rissanen'

_publ_contact_author_address
;NSC
Dept. of Chemistry
P.O. Box 35
40014 JYU
FINLAND 
;
_publ_contact_author_email majoni@jyu.fi
_publ_contact_author_fax +358142604756
_publ_contact_author_name 'Maija Nissinen'
_publ_contact_author_phone +358142604242
_publ_section_title
;
 Ion Pair Recognition of Quaternary Ammonium and Iminium Salts by
 Uranyl-Salophen Compounds in Solution and in the Solid State
;
_journal_name_full 'Journal of the American Chemical Society'
_journal_page_first 3641
_journal_page_last 3648
_journal_paper_doi 10.1021/ja068561z
_journal_volume 129
_journal_year 2007
_chemical_formula_moiety 'C24 H26 Cl1 N3 O4 U1'
_chemical_formula_sum 'C24.67 H27 Cl N3.33 O4 U'
_chemical_formula_weight 707.64
_chemical_name_common 'Compound X'
_chemical_name_systematic
;
 ?
;
_space_group_IT_number 148
_symmetry_cell_setting trigonal
_symmetry_space_group_name_Hall '-R 3'
_symmetry_space_group_name_H-M 'R -3 :H'
_atom_sites_solution_hydrogens geom
_atom_sites_solution_primary direct
_atom_sites_solution_secondary difmap
_audit_creation_method SHELXL-97
_cell_angle_alpha 90.00
_cell_angle_beta 90.00
_cell_angle_gamma 120.00
_cell_formula_units_Z 18
_cell_length_a 22.5983(5)
_cell_length_b 22.5983(5)
_cell_length_c 25.7313(5)
_cell_measurement_reflns_used 2469
_cell_measurement_temperature 173(2)
_cell_measurement_theta_max 25.682
_cell_measurement_theta_min 2.91
_cell_volume 11380.0(4)
_computing_cell_refinement 'HKL Scalepack (Otwinowski & Minor 1997)'
_computing_data_collection 'Collect (Nonius BV, 1997-2000)'
_computing_data_reduction
;
'HKL Denzo and Scalepack (Otwinowski & Minor 1997'
;
_computing_molecular_graphics 'Ortep-3 for Windows (Farrugia, 1997)'
_computing_publication_material
;
'WinGX publication routines (Farrugia, 1999)'
;
_computing_structure_refinement 'SHELXL-97 (Sheldrick, 1997)'
_computing_structure_solution 'SHELXS-97 (Sheldrick, 1997)'
_diffrn_ambient_temperature 173(2)
_diffrn_detector_area_resol_mean 9
_diffrn_measured_fraction_theta_full 0.989
_diffrn_measured_fraction_theta_max 0.989
_diffrn_measurement_device_type KappaCCD
_diffrn_measurement_method 'CCD rotation images, thick slices'
_diffrn_radiation_monochromator graphite
_diffrn_radiation_source 'fine-focus sealed tube'
_diffrn_radiation_type MoK\a
_diffrn_radiation_wavelength 0.71073
_diffrn_reflns_av_R_equivalents 0.0354
_diffrn_reflns_av_sigmaI/netI 0.0440
_diffrn_reflns_limit_h_max 27
_diffrn_reflns_limit_h_min -24
_diffrn_reflns_limit_k_max 14
_diffrn_reflns_limit_k_min -27
_diffrn_reflns_limit_l_max 30
_diffrn_reflns_limit_l_min -25
_diffrn_reflns_number 11609
_diffrn_reflns_theta_full 25.67
_diffrn_reflns_theta_max 25.67
_diffrn_reflns_theta_min 2.98
_exptl_absorpt_coefficient_mu 6.560
_exptl_absorpt_correction_T_max 0.2436
_exptl_absorpt_correction_T_min 0.1789
_exptl_absorpt_correction_type empirical
_exptl_absorpt_process_details
;
'R. H. Blessing, Acta Crystallogr.A 1995, 51, 33'
;
_exptl_crystal_colour 'pale orange'
_exptl_crystal_density_diffrn 1.859
_exptl_crystal_description diamond
_exptl_crystal_F_000 6108
_exptl_crystal_size_max 0.40
_exptl_crystal_size_mid 0.40
_exptl_crystal_size_min 0.30
_refine_diff_density_max 0.771
_refine_diff_density_min -2.741
_refine_diff_density_rms 0.137
_refine_ls_extinction_method none
_refine_ls_goodness_of_fit_ref 1.276
_refine_ls_hydrogen_treatment constr
_refine_ls_matrix_type full
_refine_ls_number_parameters 309
_refine_ls_number_reflns 4748
_refine_ls_number_restraints 0
_refine_ls_restrained_S_all 1.276
_refine_ls_R_factor_all 0.0637
_refine_ls_R_factor_gt 0.0499
_refine_ls_shift/su_max 0.001
_refine_ls_shift/su_mean 0.000
_refine_ls_structure_factor_coef Fsqd
_refine_ls_weighting_details 'calc w=1/[\s^2^(Fo^2^)+(0.0000P)^2^+230.9327P] where P=(Fo^2^+2Fc^2^)/3'
_refine_ls_weighting_scheme calc
_refine_ls_wR_factor_gt 0.0931
_refine_ls_wR_factor_ref 0.0969
_reflns_number_gt 4052
_reflns_number_total 4748
_reflns_threshold_expression >2sigma(I)
_cod_data_source_file ja068561zsi20061207_090004.cif
_cod_data_source_block ant018
_cod_original_sg_symbol_H-M 'R -3'
_cod_database_code 4109224

loop_
_symmetry_equiv_pos_as_xyz
'x, y, z'
'-y, x-y, z'
'-x+y, -x, z'
'x+2/3, y+1/3, z+1/3'
'-y+2/3, x-y+1/3, z+1/3'
'-x+y+2/3, -x+1/3, z+1/3'
'x+1/3, y+2/3, z+2/3'
'-y+1/3, x-y+2/3, z+2/3'
'-x+y+1/3, -x+2/3, z+2/3'
'-x, -y, -z'
'y, -x+y, -z'
'x-y, x, -z'
'-x+2/3, -y+1/3, -z+1/3'
'y+2/3, -x+y+1/3, -z+1/3'
'x-y+2/3, x+1/3, -z+1/3'
'-x+1/3, -y+2/3, -z+2/3'
'y+1/3, -x+y+2/3, -z+2/3'
'x-y+1/3, x+2/3, -z+2/3'

loop_
_atom_site_label
_atom_site_type_symbol
_atom_site_fract_x
_atom_site_fract_y
_atom_site_fract_z
_atom_site_U_iso_or_equiv
_atom_site_adp_type
_atom_site_occupancy
_atom_site_symmetry_multiplicity
_atom_site_calc_flag
_atom_site_refinement_flags
C1 C 0.0223(4) 0.7907(4) -0.0157(3) 0.0310(18) Uani 1 1 d .
C2 C 0.0667(4) 0.8038(4) -0.0575(3) 0.0266(17) Uani 1 1 d .
C3 C 0.0750(4) 0.8517(4) -0.0946(3) 0.0324(18) Uani 1 1 d .
H3 H 0.1059 0.8617 -0.1227 0.039 Uiso 1 1 calc R
C4 C 0.0380(4) 0.8851(4) -0.0903(3) 0.037(2) Uani 1 1 d .
H4 H 0.0433 0.9178 -0.1158 0.044 Uiso 1 1 calc R
C5 C -0.0070(4) 0.8713(4) -0.0493(3) 0.037(2) Uani 1 1 d .
H5 H -0.0327 0.8940 -0.0472 0.045 Uiso 1 1 calc R
C6 C -0.0143(4) 0.8246(4) -0.0115(3) 0.0361(19) Uani 1 1 d .
H6 H -0.0443 0.8158 0.0171 0.043 Uiso 1 1 calc R
C8 C 0.1074(4) 0.7417(4) -0.1025(3) 0.0304(18) Uani 1 1 d .
H8 H 0.0853 0.7476 -0.1317 0.037 Uiso 1 1 calc R
C9 C 0.1449(4) 0.7064(4) -0.1110(3) 0.0350(19) Uani 1 1 d .
C10 C 0.1933(4) 0.7083(4) -0.0735(3) 0.037(2) Uani 1 1 d .
C11 C 0.2304(5) 0.6765(5) -0.0864(4) 0.047(2) Uani 1 1 d .
H11 H 0.2640 0.6787 -0.0630 0.056 Uiso 1 1 calc R
C12 C 0.2194(5) 0.6421(5) -0.1323(4) 0.053(3) Uani 1 1 d .
H12 H 0.2452 0.6205 -0.1398 0.063 Uiso 1 1 calc R
C13 C 0.1711(5) 0.6378(5) -0.1686(4) 0.049(2) Uani 1 1 d .
H13 H 0.1630 0.6124 -0.1998 0.058 Uiso 1 1 calc R
C14 C 0.1359(5) 0.6711(4) -0.1579(3) 0.041(2) Uani 1 1 d .
H14 H 0.1046 0.6704 -0.1828 0.049 Uiso 1 1 calc R
C16 C -0.0379(4) 0.7004(4) 0.0429(3) 0.0309(18) Uani 1 1 d .
H16 H -0.0772 0.7019 0.0320 0.037 Uiso 1 1 calc R
C17 C -0.0467(4) 0.6513(4) 0.0819(3) 0.0310(18) Uani 1 1 d .
C18 C 0.0072(4) 0.6552(4) 0.1116(3) 0.0350(19) Uani 1 1 d .
C19 C -0.0074(5) 0.6026(4) 0.1475(3) 0.040(2) Uani 1 1 d .
H19 H 0.0282 0.6047 0.1686 0.048 Uiso 1 1 calc R
C20 C -0.0731(5) 0.5480(4) 0.1524(4) 0.044(2) Uani 1 1 d .
H20 H -0.0817 0.5125 0.1762 0.053 Uiso 1 1 calc R
C21 C -0.1270(5) 0.5439(4) 0.1235(4) 0.047(2) Uani 1 1 d .
H21 H -0.1720 0.5063 0.1274 0.056 Uiso 1 1 calc R
C22 C -0.1133(4) 0.5954(4) 0.0892(3) 0.037(2) Uani 1 1 d .
H22 H -0.1498 0.5936 0.0697 0.044 Uiso 1 1 calc R
C51 C 0.3872(6) 0.8615(7) 0.0225(4) 0.086(4) Uani 1 1 d .
H51A H 0.4193 0.8446 0.0263 0.129 Uiso 1 1 calc R
H51B H 0.3981 0.8892 -0.0091 0.129 Uiso 1 1 calc R
H51C H 0.3405 0.8227 0.0201 0.129 Uiso 1 1 calc R
C52 C 0.3440(5) 0.9295(6) 0.0626(5) 0.067(3) Uani 1 1 d .
H52A H 0.2971 0.8909 0.0634 0.100 Uiso 1 1 calc R
H52B H 0.3523 0.9537 0.0295 0.100 Uiso 1 1 calc R
H52C H 0.3506 0.9608 0.0913 0.100 Uiso 1 1 calc R
C53 C 0.3781(8) 0.8644(7) 0.1171(4) 0.083(4) Uani 1 1 d .
H53A H 0.4098 0.8469 0.1205 0.124 Uiso 1 1 calc R
H53B H 0.3310 0.8261 0.1163 0.124 Uiso 1 1 calc R
H53C H 0.3838 0.8941 0.1467 0.124 Uiso 1 1 calc R
C54 C 0.4624(5) 0.9640(7) 0.0716(5) 0.084(4) Uani 1 1 d .
H54A H 0.4643 0.9940 0.0998 0.126 Uiso 1 1 calc R
H54B H 0.4739 0.9891 0.0387 0.126 Uiso 1 1 calc R
H54C H 0.4953 0.9486 0.0785 0.126 Uiso 1 1 calc R
Cl1 Cl 0.21142(14) 0.70601(18) 0.09037(10) 0.0729(9) Uani 1 1 d .
N7 N 0.1011(3) 0.7660(3) -0.0586(2) 0.0299(15) Uani 1 1 d .
N15 N 0.0202(3) 0.7429(3) 0.0215(2) 0.0299(15) Uani 1 1 d .
N50 N 0.3926(4) 0.9039(4) 0.0684(3) 0.0450(18) Uani 1 1 d .
O1 O 0.0757(3) 0.6462(3) 0.0132(2) 0.0354(13) Uani 1 1 d .
O2 O 0.1773(3) 0.8230(3) 0.0459(2) 0.0484(16) Uani 1 1 d .
O10 O 0.2035(4) 0.7436(5) -0.0295(3) 0.071(2) Uani 1 1 d .
O18 O 0.0695(3) 0.7080(3) 0.1069(2) 0.0392(14) Uani 1 1 d .
N100 N 0.3333 0.6667 0.0179(10) 0.112(7) Uiso 1 3 d S
C101 C 0.3333 0.6667 0.0652(14) 0.131(11) Uiso 1 3 d S
C102 C 0.3333 0.6667 0.1271(12) 0.153(13) Uiso 1 3 d S
H10A H 0.2960 0.6730 0.1398 0.230 Uiso 0.33 1 calc PR
H10B H 0.3770 0.7040 0.1398 0.230 Uiso 0.33 1 calc PR
H10C H 0.3270 0.6230 0.1398 0.230 Uiso 0.33 1 calc PR
U1 U 0.129049(15) 0.733885(16) 0.031356(11) 0.03318(11) Uani 1 1 d .

loop_
_atom_site_aniso_label
_atom_site_aniso_U_11
_atom_site_aniso_U_22
_atom_site_aniso_U_33
_atom_site_aniso_U_23
_atom_site_aniso_U_13
_atom_site_aniso_U_12
C1 0.015(4) 0.031(4) 0.035(4) -0.007(4) -0.004(3) 0.003(3)
C2 0.020(4) 0.027(4) 0.029(4) -0.005(3) -0.002(3) 0.010(3)
C3 0.036(5) 0.035(5) 0.027(4) 0.002(3) 0.000(3) 0.018(4)
C4 0.039(5) 0.033(5) 0.035(5) 0.000(4) -0.012(4) 0.015(4)
C5 0.032(5) 0.032(5) 0.049(5) -0.009(4) -0.004(4) 0.016(4)
C6 0.028(4) 0.036(5) 0.038(5) -0.003(4) 0.003(4) 0.010(4)
C8 0.026(4) 0.032(4) 0.032(4) 0.001(3) 0.003(3) 0.014(4)
C9 0.032(5) 0.036(5) 0.036(5) 0.017(4) 0.010(4) 0.016(4)
C10 0.026(4) 0.038(5) 0.046(5) 0.027(4) 0.017(4) 0.014(4)
C11 0.033(5) 0.044(5) 0.065(6) 0.020(5) 0.015(4) 0.021(4)
C12 0.045(6) 0.044(6) 0.081(8) 0.025(5) 0.031(5) 0.031(5)
C13 0.046(6) 0.037(5) 0.058(6) 0.010(4) 0.024(5) 0.018(5)
C14 0.048(6) 0.036(5) 0.042(5) 0.009(4) 0.016(4) 0.024(4)
C16 0.026(4) 0.032(4) 0.029(4) -0.003(3) 0.004(3) 0.011(4)
C17 0.028(4) 0.025(4) 0.029(4) 0.000(3) 0.005(3) 0.005(3)
C18 0.036(5) 0.031(5) 0.028(4) -0.002(3) 0.004(4) 0.010(4)
C19 0.046(5) 0.040(5) 0.027(4) 0.005(4) 0.007(4) 0.017(4)
C20 0.053(6) 0.027(5) 0.044(5) 0.012(4) 0.023(5) 0.014(4)
C21 0.042(5) 0.031(5) 0.047(6) 0.003(4) 0.012(5) 0.004(4)
C22 0.027(4) 0.037(5) 0.037(5) -0.009(4) 0.002(4) 0.010(4)
C51 0.071(8) 0.128(12) 0.046(6) -0.032(7) -0.005(6) 0.040(8)
C52 0.049(6) 0.084(9) 0.070(7) 0.007(6) -0.003(6) 0.036(6)
C53 0.135(12) 0.094(10) 0.048(7) 0.013(6) 0.010(7) 0.079(10)
C54 0.036(6) 0.102(10) 0.095(9) -0.031(8) -0.004(6) 0.020(7)
Cl1 0.0489(15) 0.123(3) 0.0461(14) 0.0223(15) -0.0084(12) 0.0425(17)
N7 0.022(3) 0.036(4) 0.031(4) 0.007(3) 0.002(3) 0.014(3)
N15 0.024(3) 0.032(4) 0.027(3) 0.000(3) 0.002(3) 0.008(3)
N50 0.035(4) 0.057(5) 0.035(4) -0.002(4) -0.002(3) 0.017(4)
O1 0.033(3) 0.038(3) 0.030(3) 0.005(2) -0.003(2) 0.014(3)
O2 0.037(3) 0.043(4) 0.041(3) 0.005(3) 0.000(3) 0.002(3)
O10 0.070(5) 0.107(6) 0.041(4) 0.013(4) 0.004(4) 0.047(5)
O18 0.033(3) 0.037(3) 0.029(3) 0.003(2) 0.002(2) 0.003(3)
U1 0.02028(16) 0.0379(2) 0.02993(16) 0.00621(14) -0.00139(13) 0.00601(14)

loop_
_atom_type_symbol
_atom_type_description
_atom_type_scat_dispersion_real
_atom_type_scat_dispersion_imag
_atom_type_scat_source
C C 0.0033 0.0016 'International Tables Vol C Tables 4.2.6.8 and 6.1.1.4'
H H 0.0000 0.0000 'International Tables Vol C Tables 4.2.6.8 and 6.1.1.4'
Cl Cl 0.1484 0.1585 'International Tables Vol C Tables 4.2.6.8 and 6.1.1.4'
N N 0.0061 0.0033 'International Tables Vol C Tables 4.2.6.8 and 6.1.1.4'
O O 0.0106 0.0060 'International Tables Vol C Tables 4.2.6.8 and 6.1.1.4'
U U -9.6767 9.6646 'International Tables Vol C Tables 4.2.6.8 and 6.1.1.4'

loop_
_geom_angle_atom_site_label_1
_geom_angle_atom_site_label_2
_geom_angle_atom_site_label_3
_geom_angle
C6 C1 C2 120.4(8)
C6 C1 N15 124.3(7)
C2 C1 N15 115.3(7)
C3 C2 C1 120.0(7)
C3 C2 N7 123.9(7)
C1 C2 N7 116.1(7)
C4 C3 C2 119.3(7)
C3 C4 C5 120.9(8)
C6 C5 C4 120.1(8)
C5 C6 C1 119.4(8)
N7 C8 C9 125.9(7)
C14 C9 C8 119.1(8)
C14 C9 C10 119.0(8)
C8 C9 C10 121.9(8)
O10 C10 C11 122.9(8)
O10 C10 C9 119.0(8)
C11 C10 C9 117.9(9)
C12 C11 C10 121.0(9)
C11 C12 C13 122.0(9)
C14 C13 C12 118.3(9)
C13 C14 C9 121.7(9)
N15 C16 C17 124.7(8)
C18 C17 C22 119.1(8)
C18 C17 C16 123.5(7)
C22 C17 C16 117.4(8)
O18 C18 C17 120.5(7)
O18 C18 C19 121.1(8)
C17 C18 C19 118.4(7)
C20 C19 C18 120.4(9)
C19 C20 C21 121.7(8)
C22 C21 C20 118.0(8)
C21 C22 C17 122.3(8)
C8 N7 C2 118.9(6)
C8 N7 U1 124.4(5)
C2 N7 U1 115.8(5)
C16 N15 C1 119.0(7)
C16 N15 U1 123.3(5)
C1 N15 U1 117.0(4)
C53 N50 C54 108.6(9)
C53 N50 C52 109.6(8)
C54 N50 C52 107.8(9)
C53 N50 C51 111.3(9)
C54 N50 C51 110.0(8)
C52 N50 C51 109.5(8)
C10 O10 U1 129.8(6)
C18 O18 U1 122.6(5)
N100 C101 C102 180.000(8)
O2 U1 O1 174.8(3)
O2 U1 O10 91.8(3)
O1 U1 O10 89.0(3)
O2 U1 O18 93.4(2)
O1 U1 O18 87.4(2)
O10 U1 O18 161.7(2)
O2 U1 N15 90.0(3)
O1 U1 N15 85.5(2)
O10 U1 N15 128.7(2)
O18 U1 N15 68.8(2)
O2 U1 N7 88.2(2)
O1 U1 N7 87.4(2)
O10 U1 N7 67.8(2)
O18 U1 N7 129.8(2)
N15 U1 N7 61.00(19)
O2 U1 Cl1 92.4(2)
O1 U1 Cl1 92.81(18)
O10 U1 Cl1 81.04(19)
O18 U1 Cl1 81.25(16)
N15 U1 Cl1 150.07(15)
N7 U1 Cl1 148.87(15)

loop_
_geom_bond_atom_site_label_1
_geom_bond_atom_site_label_2
_geom_bond_distance
C1 C6 1.386(12)
C1 C2 1.398(11)
C1 N15 1.424(10)
C2 C3 1.384(11)
C2 N7 1.414(10)
C3 C4 1.383(11)
C4 C5 1.388(12)
C5 C6 1.383(12)
C8 N7 1.294(10)
C8 C9 1.442(11)
C9 C14 1.404(12)
C9 C10 1.443(12)
C10 O10 1.336(11)
C10 C11 1.392(12)
C11 C12 1.366(14)
C12 C13 1.402(14)
C13 C14 1.370(12)
C16 N15 1.299(9)
C16 C17 1.433(11)
C17 C18 1.404(11)
C17 C22 1.412(11)
C18 O18 1.319(9)
C18 C19 1.409(11)
C19 C20 1.383(12)
C20 C21 1.389(13)
C21 C22 1.368(12)
C51 N50 1.486(13)
C52 N50 1.483(13)
C53 N50 1.477(12)
C54 N50 1.482(13)
Cl1 U1 2.709(2)
N7 U1 2.597(6)
N15 U1 2.581(6)
O1 U1 1.791(5)
O2 U1 1.786(6)
O10 U1 2.228(7)
O18 U1 2.269(5)
N100 C101 1.22(4)
C101 C102 1.59(4)

loop_
_geom_torsion_atom_site_label_1
_geom_torsion_atom_site_label_2
_geom_torsion_atom_site_label_3
_geom_torsion_atom_site_label_4
_geom_torsion
C6 C1 C2 C3 1.1(11)
N15 C1 C2 C3 -177.0(7)
C6 C1 C2 N7 -179.3(7)
N15 C1 C2 N7 2.5(9)
C1 C2 C3 C4 -1.5(11)
N7 C2 C3 C4 179.0(7)
C2 C3 C4 C5 0.4(12)
C3 C4 C5 C6 1.1(12)
C4 C5 C6 C1 -1.4(12)
C2 C1 C6 C5 0.3(11)
N15 C1 C6 C5 178.3(7)
N7 C8 C9 C14 167.3(8)
N7 C8 C9 C10 -14.9(12)
C14 C9 C10 O10 177.9(8)
C8 C9 C10 O10 0.1(12)
C14 C9 C10 C11 2.0(11)
C8 C9 C10 C11 -175.8(7)
O10 C10 C11 C12 -178.5(8)
C9 C10 C11 C12 -2.8(12)
C10 C11 C12 C13 0.7(14)
C11 C12 C13 C14 2.1(13)
C12 C13 C14 C9 -2.9(13)
C8 C9 C14 C13 178.7(8)
C10 C9 C14 C13 0.9(12)
N15 C16 C17 C18 18.0(13)
N15 C16 C17 C22 -160.1(8)
C22 C17 C18 O18 -177.6(7)
C16 C17 C18 O18 4.4(12)
C22 C17 C18 C19 0.3(12)
C16 C17 C18 C19 -177.7(7)
O18 C18 C19 C20 179.2(8)
C17 C18 C19 C20 1.3(12)
C18 C19 C20 C21 -1.7(13)
C19 C20 C21 C22 0.5(13)
C20 C21 C22 C17 1.1(13)
C18 C17 C22 C21 -1.5(12)
C16 C17 C22 C21 176.6(8)
C9 C8 N7 C2 175.4(7)
C9 C8 N7 U1 -15.5(11)
C3 C2 N7 C8 -42.0(11)
C1 C2 N7 C8 138.5(7)
C3 C2 N7 U1 147.9(6)
C1 C2 N7 U1 -31.5(8)
C17 C16 N15 C1 -177.9(7)
C17 C16 N15 U1 12.0(10)
C6 C1 N15 C16 39.3(11)
C2 C1 N15 C16 -142.6(7)
C6 C1 N15 U1 -150.0(6)
C2 C1 N15 U1 28.1(8)
C11 C10 O10 U1 -127.3(8)
C9 C10 O10 U1 56.9(10)
C17 C18 O18 U1 -62.2(10)
C19 C18 O18 U1 120.0(7)
C10 O10 U1 O2 -148.9(8)
C10 O10 U1 O1 26.0(8)
C10 O10 U1 O18 104.6(9)
C10 O10 U1 N15 -57.4(9)
C10 O10 U1 N7 -61.5(7)
C10 O10 U1 Cl1 119.0(8)
C18 O18 U1 O2 152.0(6)
C18 O18 U1 O1 -22.9(6)
C18 O18 U1 O10 -101.7(10)
C18 O18 U1 N15 63.3(6)
C18 O18 U1 N7 61.5(7)
C18 O18 U1 Cl1 -116.1(6)
C16 N15 U1 O2 -132.6(6)
C1 N15 U1 O2 57.1(5)
C16 N15 U1 O1 50.0(6)
C1 N15 U1 O1 -120.3(5)
C16 N15 U1 O10 135.1(6)
C1 N15 U1 O10 -35.2(6)
C16 N15 U1 O18 -39.0(6)
C1 N15 U1 O18 150.8(5)
C16 N15 U1 N7 139.5(6)
C1 N15 U1 N7 -30.8(5)
C16 N15 U1 Cl1 -37.8(8)
C1 N15 U1 Cl1 151.9(4)
C8 N7 U1 O2 131.4(6)
C2 N7 U1 O2 -59.2(5)
C8 N7 U1 O1 -51.3(6)
C2 N7 U1 O1 118.1(5)
C8 N7 U1 O10 38.7(6)
C2 N7 U1 O10 -151.9(6)
C8 N7 U1 O18 -135.7(6)
C2 N7 U1 O18 33.7(6)
C8 N7 U1 N15 -137.6(7)
C2 N7 U1 N15 31.8(5)
C8 N7 U1 Cl1 39.8(8)
C2 N7 U1 Cl1 -150.8(4)
